data_4326788
loop_
_publ_author_name
'Victor N. Nemykin'
'Andrey V. Maskaev'
'Margarita R. Geraskina'
'Mekhman S. Yusubov'
'Viktor V. Zhdankin'

_publ_contact_author_address
; 
 Department of Chemistry & Biochemistry, 
 1039 University Drive,
 University of Minnesota Duluth, 
 Duluth, MN 55812, USA. 
;
_publ_contact_author_email vnemykin@d.umn.edu
_publ_contact_author_fax '+1 218 7267394'
_publ_contact_author_name 'Victor N. Nemykin'
_publ_contact_author_phone '+1 218 7266729'
_publ_section_title
;
 Preparation and X-ray Crystal Study of Benziodoxaborole Derivatives: New
 Hypervalent Iodine Heterocycles
;
_journal_name_full 'Inorganic Chemistry'
_journal_page_first 11263
_journal_page_last 11272
_journal_paper_doi 10.1021/ic201922n
_journal_volume 50
_journal_year 2011
_chemical_formula_moiety 'C6 H4 B1 Cl1 F1 I1 O2'
_chemical_formula_sum 'C6 H4 B Cl F I O2'
_chemical_formula_weight 300.26
_space_group_IT_number 2
_symmetry_cell_setting triclinic
_symmetry_space_group_name_Hall '-P 1'
_symmetry_space_group_name_H-M 'P -1'
_atom_sites_solution_hydrogens geom
_atom_sites_solution_primary direct
_audit_creation_date 11-07-03
_audit_creation_method CRYSTALS_ver_14.11
_cell_angle_alpha 109.722(8)
_cell_angle_beta 99.391(7)
_cell_angle_gamma 97.560(7)
_cell_formula_units_Z 4
_cell_length_a 7.4745(4)
_cell_length_b 10.5487(6)
_cell_length_c 11.7411(8)
_cell_measurement_reflns_used 3861
_cell_measurement_temperature 123
_cell_measurement_theta_max 28
_cell_measurement_theta_min 2
_cell_volume 842.22(11)
_computing_cell_refinement 'CrystalClear 2.0'
_computing_data_collection 'CrystalClear 2.0'
_computing_data_reduction 'CrystalStructure 4.0'
_computing_molecular_graphics 'CAMERON (Watkin et al., 1996)'
_computing_publication_material 'CRYSTALS (Betteridge et al., 2003)'
_computing_structure_refinement 'CRYSTALS (Betteridge et al., 2003)'
_computing_structure_solution 'SIR92 (Altomare et al., 1994)'
_diffrn_ambient_temperature 123
_diffrn_measured_fraction_theta_full 0.999
_diffrn_measured_fraction_theta_max 0.999
_diffrn_measurement_device 'Rigaku RAPID II'
_diffrn_measurement_device_type 'Image Plate'
_diffrn_measurement_method \w
_diffrn_radiation_monochromator graphite
_diffrn_radiation_type 'Mo K\a'
_diffrn_radiation_wavelength 0.71073
_diffrn_reflns_av_R_equivalents 0.043
_diffrn_reflns_limit_h_max 9
_diffrn_reflns_limit_h_min -9
_diffrn_reflns_limit_k_max 13
_diffrn_reflns_limit_k_min -13
_diffrn_reflns_limit_l_max 15
_diffrn_reflns_limit_l_min -15
_diffrn_reflns_number 22003
_diffrn_reflns_theta_full 27.481
_diffrn_reflns_theta_max 27.481
_diffrn_reflns_theta_min 3.026
_diffrn_standards_decay_% 0.00
_diffrn_standards_interval_time 4
_diffrn_standards_number 3861
_exptl_absorpt_coefficient_mu 4.086
_exptl_absorpt_correction_T_max 0.61
_exptl_absorpt_correction_T_min 0.55
_exptl_absorpt_correction_type multi-scan
_exptl_absorpt_process_details 'DENZO/SCALEPACK (Otwinowski & Minor, 1997)'
_exptl_crystal_colour colorless
_exptl_crystal_density_diffrn 2.368
_exptl_crystal_description block
_exptl_crystal_F_000 560
_exptl_crystal_size_max 0.220
_exptl_crystal_size_mid 0.180
_exptl_crystal_size_min 0.120
_refine_diff_density_max 0.74
_refine_diff_density_min -0.90
_refine_ls_extinction_method none
_refine_ls_goodness_of_fit_ref 0.9739
_refine_ls_hydrogen_treatment none
_refine_ls_matrix_type full
_refine_ls_number_parameters 217
_refine_ls_number_reflns 3840
_refine_ls_number_restraints 36
_refine_ls_R_factor_all 0.0341
_refine_ls_R_factor_gt 0.0272
_refine_ls_shift/su_max 0.0006621
_refine_ls_shift/su_mean 0.0000253
_refine_ls_structure_factor_coef Fsqd
_refine_ls_weighting_details
;
 Method= Modified Sheldrick 
 w=1/[\s^2^(F^2^) + ( 0.03P)^2^ + 0.81P] 
 ,where P=(max(Fo^2^,0) + 2Fc^2^)/3 
;
_refine_ls_weighting_scheme calc
_refine_ls_wR_factor_all 0.0667
_refine_ls_wR_factor_gt 0.0649
_refine_ls_wR_factor_ref 0.0667
_reflns_limit_h_max 9
_reflns_limit_h_min -9
_reflns_limit_k_max 12
_reflns_limit_k_min -13
_reflns_limit_l_max 15
_reflns_limit_l_min 0
_reflns_number_gt 3112
_reflns_number_total 3861
_reflns_threshold_expression I>2.0\s(I)
_oxford_diffrn_Wilson_B_factor 2.89
_oxford_diffrn_Wilson_scale 7.53
_oxford_refine_ls_r_factor_ref 0.0341
_oxford_refine_ls_scale 0.3721(3)
_oxford_reflns_number_all 3840
_oxford_reflns_threshold_expression_ref I>-10.0\s(I)
_oxford_structure_analysis_title '_061810_VZ1'
_cod_data_source_file ic201922n_si_001_2.cif
_cod_data_source_block 2
_cod_original_sg_symbol_H-M 'P -1 '
_cod_original_formula_sum 'C6 H4 B1 Cl1 F1 I1 O2'
_cod_database_code 4326788

loop_
_symmetry_equiv_pos_as_xyz
x,y,z
-x,-y,-z

loop_
_atom_site_label
_atom_site_type_symbol
_atom_site_fract_x
_atom_site_fract_y
_atom_site_fract_z
_atom_site_U_iso_or_equiv
_atom_site_occupancy
_atom_site_adp_type
_atom_site_refinement_flags_posn
I1 I 0.71452(3) 0.30221(3) 0.63362(2) 0.0405 1.0000 Uani .
O1 O 0.7501(4) 0.2444(3) 0.4532(2) 0.0450 1.0000 Uani .
B1 B 0.9236(7) 0.2890(5) 0.4429(4) 0.0399 1.0000 Uani .
O2 O 0.9801(4) 0.2598(3) 0.3355(3) 0.0499 1.0000 Uani .
C2 C 1.0603(5) 0.3817(4) 0.5696(3) 0.0360 1.0000 Uani .
C1 C 0.9947(5) 0.4056(4) 0.6769(3) 0.0349 1.0000 Uani D
C6 C 1.0928(6) 0.4828(4) 0.7962(4) 0.0433 1.0000 Uani D
C5 C 1.2735(6) 0.5432(4) 0.8069(4) 0.0520 1.0000 Uani D
C4 C 1.3513(6) 0.5264(4) 0.7054(4) 0.0508 1.0000 Uani D
C3 C 1.2439(6) 0.4463(4) 0.5897(4) 0.0439 1.0000 Uani D
F1 F 1.3203(4) 0.4276(3) 0.4905(2) 0.0621 1.0000 Uani .
I2 I 0.64608(3) -0.05883(3) 0.70340(2) 0.0377 1.0000 Uani .
O3 O 0.6051(4) -0.0138(3) 0.8836(2) 0.0447 1.0000 Uani .
B2 B 0.7491(6) 0.0722(5) 0.9746(4) 0.0364 1.0000 Uani .
O4 O 0.7383(4) 0.1159(3) 1.0956(2) 0.0459 1.0000 Uani .
C8 C 0.9248(5) 0.1149(4) 0.9283(3) 0.0336 1.0000 Uani .
C7 C 0.9126(5) 0.0646(4) 0.8012(3) 0.0343 1.0000 Uani D
C12 C 1.0485(5) 0.0916(4) 0.7423(4) 0.0406 1.0000 Uani D
C11 C 1.2119(5) 0.1776(4) 0.8172(4) 0.0494 1.0000 Uani D
C10 C 1.2369(6) 0.2327(4) 0.9444(4) 0.0483 1.0000 Uani D
C9 C 1.0943(5) 0.1996(4) 0.9966(3) 0.0400 1.0000 Uani D
F2 F 1.1205(4) 0.2519(3) 1.1215(2) 0.0574 1.0000 Uani .
Cl2 Cl 0.72135(15) -0.09109(12) 0.49894(9) 0.0483 1.0000 Uani .
Cl1 Cl 0.69935(17) 0.37660(14) 0.85792(10) 0.0591 1.0000 Uani .
H61 H 1.0397 0.4939 0.8663 0.0532 1.0000 Uiso DR
H51 H 1.3467 0.5982 0.8871 0.0618 1.0000 Uiso DR
H41 H 1.4759 0.5690 0.7152 0.0628 1.0000 Uiso DR
H121 H 1.0314 0.0528 0.6546 0.0489 1.0000 Uiso DR
H111 H 1.3097 0.1991 0.7800 0.0587 1.0000 Uiso DR
H101 H 1.3496 0.2924 0.9947 0.0597 1.0000 Uiso DR
H3 H 0.6293 0.0854 1.1092 0.0500 1.0000 Uiso R
H18 H 0.8889 0.1888 0.2702 0.0500 1.0000 Uiso R

loop_
_atom_site_aniso_label
_atom_site_aniso_U_11
_atom_site_aniso_U_22
_atom_site_aniso_U_33
_atom_site_aniso_U_23
_atom_site_aniso_U_13
_atom_site_aniso_U_12
I1 0.03554(14) 0.04975(16) 0.03216(14) 0.01395(11) 0.00550(10) 0.00058(11)
O1 0.0429(15) 0.0539(17) 0.0267(13) 0.0074(12) 0.0036(11) -0.0038(13)
B1 0.042(2) 0.043(2) 0.031(2) 0.0130(18) 0.0049(18) 0.005(2)
O2 0.0479(17) 0.0639(19) 0.0325(15) 0.0126(13) 0.0097(13) 0.0060(15)
C2 0.0362(19) 0.0370(19) 0.0320(19) 0.0107(15) 0.0058(15) 0.0055(16)
C1 0.0345(18) 0.0356(19) 0.0336(19) 0.0139(15) 0.0035(15) 0.0052(16)
C6 0.042(2) 0.048(2) 0.031(2) 0.0088(17) 0.0012(16) 0.0047(18)
C5 0.042(2) 0.058(3) 0.041(2) 0.010(2) -0.0062(19) 0.002(2)
C4 0.034(2) 0.050(2) 0.062(3) 0.019(2) 0.004(2) 0.0012(19)
C3 0.039(2) 0.051(2) 0.042(2) 0.0171(18) 0.0110(17) 0.0064(18)
F1 0.0489(15) 0.0824(19) 0.0535(16) 0.0222(14) 0.0219(12) 0.0027(14)
I2 0.03295(13) 0.04948(15) 0.02520(12) 0.01029(10) 0.00693(9) -0.00162(11)
O3 0.0343(14) 0.0641(18) 0.0305(14) 0.0138(13) 0.0119(11) -0.0036(13)
B2 0.037(2) 0.043(2) 0.032(2) 0.0158(18) 0.0114(17) 0.0073(19)
O4 0.0389(14) 0.0621(18) 0.0288(13) 0.0095(12) 0.0120(11) -0.0023(13)
C8 0.0327(18) 0.0400(19) 0.0291(18) 0.0134(15) 0.0100(14) 0.0045(16)
C7 0.0309(17) 0.040(2) 0.0305(18) 0.0143(15) 0.0055(14) 0.0014(15)
C12 0.038(2) 0.052(2) 0.0303(19) 0.0120(16) 0.0130(16) 0.0050(18)
C11 0.038(2) 0.065(3) 0.044(2) 0.020(2) 0.0172(18) -0.003(2)
C10 0.038(2) 0.057(3) 0.043(2) 0.0160(19) 0.0057(17) -0.0051(19)
C9 0.0370(19) 0.049(2) 0.0273(18) 0.0092(16) 0.0056(15) -0.0002(17)
F2 0.0505(14) 0.0762(17) 0.0283(12) 0.0072(11) 0.0045(10) -0.0080(13)
Cl2 0.0494(6) 0.0627(6) 0.0271(5) 0.0115(4) 0.0115(4) 0.0014(5)
Cl1 0.0582(7) 0.0807(8) 0.0385(6) 0.0206(5) 0.0173(5) 0.0102(6)

loop_
_atom_type_symbol
_atom_type_scat_dispersion_real
_atom_type_scat_dispersion_imag
_atom_type_scat_Cromer_Mann_a1
_atom_type_scat_Cromer_Mann_b1
_atom_type_scat_Cromer_Mann_a2
_atom_type_scat_Cromer_Mann_b2
_atom_type_scat_Cromer_Mann_a3
_atom_type_scat_Cromer_Mann_b3
_atom_type_scat_Cromer_Mann_a4
_atom_type_scat_Cromer_Mann_b4
_atom_type_scat_Cromer_Mann_c
_atom_type_scat_source
C 0.0033 0.0016 2.3100 20.8439 1.0200 10.2075 1.5886 0.5687 0.8650 51.6512 0.2156 'International Tables Vol C 4.2.6.8 and 6.1.1.4'
H 0.0000 0.0000 0.4930 10.5109 0.3229 26.1257 0.1402 3.1424 0.0408 57.7998 0.0030 'International Tables Vol C 4.2.6.8 and 6.1.1.4'
I -0.4742 1.8119 20.1472 4.3470 18.9949 0.3814 7.5138 27.7660 2.2735 66.8776 4.0712 'International Tables Vol C 4.2.6.8 and 6.1.1.4'
O 0.0106 0.0060 3.0485 13.2771 2.2868 5.7011 1.5463 0.3239 0.8670 32.9089 0.2508 'International Tables Vol C 4.2.6.8 and 6.1.1.4'
B 0.0013 0.0007 2.0545 23.2185 1.3326 1.0210 1.0979 60.3498 0.7068 0.1403 -0.1932 'International Tables Vol C 4.2.6.8 and 6.1.1.4'
F 0.0171 0.0103 3.5392 10.2825 2.6412 4.2944 1.5170 0.2615 1.0243 26.1476 0.2776 'International Tables Vol C 4.2.6.8 and 6.1.1.4'
Cl 0.1484 0.1585 11.4604 0.0104 7.1964 1.1662 6.2556 18.5194 1.6455 47.7784 -9.5574 'International Tables Vol C 4.2.6.8 and 6.1.1.4'

loop_
_geom_angle_atom_site_label_1
_geom_angle_atom_site_label_2
_geom_angle_atom_site_label_3
_geom_angle
_geom_angle_publ_flag
O1 I1 C1 83.05(13) yes
O1 I1 Cl1 175.38(8) yes
C1 I1 Cl1 92.57(10) yes
I1 O1 B1 114.5(2) yes
O1 B1 O2 124.8(4) yes
O1 B1 C2 114.5(3) yes
O2 B1 C2 120.7(4) yes
B1 O2 H18 109.8 no
B1 C2 C1 117.9(3) yes
B1 C2 C3 128.3(4) yes
C1 C2 C3 113.8(3) yes
I1 C1 C2 110.1(3) yes
I1 C1 C6 123.3(3) yes
C2 C1 C6 126.6(4) yes
C1 C6 C5 115.4(4) yes
C1 C6 H61 122.3 no
C5 C6 H61 122.3 no
C6 C5 C4 122.4(4) yes
C6 C5 H51 118.8 no
C4 C5 H51 118.8 no
C5 C4 C3 118.3(4) yes
C5 C4 H41 120.8 no
C3 C4 H41 120.9 no
C2 C3 C4 123.5(4) yes
C2 C3 F1 118.0(4) yes
C4 C3 F1 118.5(4) yes
O3 I2 C7 82.00(12) yes
O3 I2 Cl2 174.06(8) yes
C7 I2 Cl2 92.43(10) yes
I2 O3 B2 114.9(2) yes
O3 B2 O4 121.4(4) yes
O3 B2 C8 114.8(3) yes
O4 B2 C8 123.9(3) yes
B2 O4 H3 114.9 no
B2 C8 C7 117.0(3) yes
B2 C8 C9 129.3(3) yes
C7 C8 C9 113.7(3) yes
I2 C7 C8 111.2(3) yes
I2 C7 C12 122.8(3) yes
C8 C7 C12 126.0(3) yes
C7 C12 C11 116.5(4) yes
C7 C12 H121 121.7 no
C11 C12 H121 121.8 no
C12 C11 C10 121.6(4) yes
C12 C11 H111 119.2 no
C10 C11 H111 119.2 no
C11 C10 C9 118.4(4) yes
C11 C10 H101 120.8 no
C9 C10 H101 120.9 no
C8 C9 C10 123.8(4) yes
C8 C9 F2 118.0(3) yes
C10 C9 F2 118.2(3) yes

loop_
_geom_bond_atom_site_label_1
_geom_bond_atom_site_label_2
_geom_bond_distance
_geom_bond_publ_flag
I1 O1 2.070(3) yes
I1 C1 2.124(4) yes
I1 Cl1 2.5080(11) yes
O1 B1 1.359(5) yes
B1 O2 1.345(5) yes
B1 C2 1.572(6) yes
O2 H18 0.960 no
C2 C1 1.382(5) yes
C2 C3 1.394(5) yes
C1 C6 1.379(5) yes
C6 C5 1.382(6) yes
C6 H61 0.950 no
C5 C4 1.378(6) yes
C5 H51 0.950 no
C4 C3 1.377(6) yes
C4 H41 0.950 no
C3 F1 1.346(5) yes
I2 O3 2.090(3) yes
I2 C7 2.132(4) yes
I2 Cl2 2.4770(10) yes
O3 B2 1.356(5) yes
B2 O4 1.357(5) yes
B2 C8 1.571(5) yes
O4 H3 0.896 no
C8 C7 1.387(5) yes
C8 C9 1.390(5) yes
C7 C12 1.370(5) yes
C12 C11 1.381(5) yes
C12 H121 0.950 no
C11 C10 1.377(6) yes
C11 H111 0.950 no
C10 C9 1.376(5) yes
C10 H101 0.950 no
C9 F2 1.351(4) yes

loop_
_geom_hbond_atom_site_label_D
_geom_hbond_atom_site_label_H
_geom_hbond_atom_site_label_A
_geom_hbond_site_symmetry_A
_geom_hbond_angle_DHA
_geom_hbond_distance_DH
_geom_hbond_distance_HA
_geom_hbond_distance_DA
_geom_hbond_publ_flag
O4 H3 O3 2_657 172.93(11) 0.890000 1.84000 2.732(6) yes
O2 H18 O4 1_554 149.01(12) 0.96000 2.00000 2.870(6) yes
